data_7031388
loop_
_publ_author_name
'Bhattacharya, Sagarika'
'Sasmal, Sujit'
'Carrella, Luca'
'Rentschler, Eva'
'Mohanta, Sasankasekhar'

_publ_section_title
;
 Syntheses, crystal structures and magnetic properties of a series of
 \m-phenoxo-\m1,1-carboxylato-\m1,3-carboxylato trinickel(ii) compounds.
;
_journal_issue 31
_journal_name_full 'Dalton transactions (Cambridge, England : 2003)'
_journal_page_first 12065
_journal_page_last 12076
_journal_paper_doi 10.1039/c4dt00862f
_journal_volume 43
_journal_year 2014
_chemical_formula_sum 'C40 H56 N6 Ni3 O10'
_chemical_formula_weight 957.04
_chemical_name_systematic
; 
 ? 
;
_space_group_IT_number 2
_symmetry_cell_setting triclinic
_symmetry_space_group_name_Hall '-P 1'
_symmetry_space_group_name_H-M 'P -1'
_atom_sites_solution_hydrogens geom
_atom_sites_solution_primary direct
_atom_sites_solution_secondary difmap
_audit_creation_method SHELXL-97
_cell_angle_alpha 71.389(7)
_cell_angle_beta 86.472(7)
_cell_angle_gamma 68.480(6)
_cell_formula_units_Z 1
_cell_length_a 9.2422(16)
_cell_length_b 11.427(2)
_cell_length_c 11.940(2)
_cell_measurement_reflns_used 2661
_cell_measurement_temperature 296(2)
_cell_measurement_theta_max 24.91
_cell_measurement_theta_min 2.24
_cell_volume 1109.5(3)
_computing_cell_refinement 'Bruker SAINT'
_computing_data_collection 'Bruker APEX2'
_computing_data_reduction 'Bruker SAINT'
_computing_molecular_graphics 'Bruker SHELXTL'
_computing_publication_material 'Bruker SHELXTL'
_computing_structure_refinement 'SHELXL-97 (Sheldrick, 2008)'
_computing_structure_solution 'SHELXS-97 (Sheldrick, 2008)'
_diffrn_ambient_temperature 296(2)
_diffrn_measured_fraction_theta_full 0.987
_diffrn_measured_fraction_theta_max 0.987
_diffrn_measurement_device_type 'Bruker APEX-II CCD'
_diffrn_measurement_method '\f and \w scans'
_diffrn_radiation_monochromator graphite
_diffrn_radiation_source 'fine-focus sealed tube'
_diffrn_radiation_type MoK\a
_diffrn_radiation_wavelength 0.71073
_diffrn_reflns_av_R_equivalents 0.0748
_diffrn_reflns_av_sigmaI/netI 0.0770
_diffrn_reflns_limit_h_max 11
_diffrn_reflns_limit_h_min -11
_diffrn_reflns_limit_k_max 12
_diffrn_reflns_limit_k_min -14
_diffrn_reflns_limit_l_max 14
_diffrn_reflns_limit_l_min -14
_diffrn_reflns_number 12958
_diffrn_reflns_theta_full 26.50
_diffrn_reflns_theta_max 26.50
_diffrn_reflns_theta_min 1.80
_exptl_absorpt_coefficient_mu 1.320
_exptl_absorpt_correction_T_max 0.7970
_exptl_absorpt_correction_T_min 0.7423
_exptl_absorpt_correction_type multi-scan
_exptl_absorpt_process_details 'SADABS (Sheldrick 2008)'
_exptl_crystal_colour green
_exptl_crystal_density_diffrn 1.432
_exptl_crystal_density_method 'not measured'
_exptl_crystal_description block
_exptl_crystal_F_000 502
_exptl_crystal_size_max 0.24
_exptl_crystal_size_mid 0.20
_exptl_crystal_size_min 0.18
_refine_diff_density_max 0.404
_refine_diff_density_min -0.333
_refine_diff_density_rms 0.072
_refine_ls_extinction_method none
_refine_ls_goodness_of_fit_ref 0.833
_refine_ls_hydrogen_treatment constr
_refine_ls_matrix_type full
_refine_ls_number_parameters 271
_refine_ls_number_reflns 4552
_refine_ls_number_restraints 0
_refine_ls_restrained_S_all 0.833
_refine_ls_R_factor_all 0.0795
_refine_ls_R_factor_gt 0.0387
_refine_ls_shift/su_max 0.001
_refine_ls_shift/su_mean 0.000
_refine_ls_structure_factor_coef Fsqd
_refine_ls_weighting_details 'calc w=1/[\s^2^(Fo^2^)+(0.1000P)^2^+0.0000P] where P=(Fo^2^+2Fc^2^)/3'
_refine_ls_weighting_scheme calc
_refine_ls_wR_factor_gt 0.1098
_refine_ls_wR_factor_ref 0.1337
_reflns_number_gt 3038
_reflns_number_total 4552
_reflns_threshold_expression >2sigma(I)
_cod_data_source_file c4dt00862f2.cif
_cod_data_source_block 3
_cod_depositor_comments
;
The following automatic conversions were performed:

'_symmetry_cell_setting' value 'Triclinic' changed to 'triclinic'
according to
/usr/data/users/saulius/crontab/automatic-downloads/rss-feeds/RSC/lib/dictionaries/cif_core.dic
dictionary named 'cif_core.dic' version 2.4.2 from 2011-04-26.

Automatic conversion script
Id: cif_fix_values 2281 2013-09-26 08:29:07Z andrius 

 Adding full bibliography for 7031386--7031393.cif.
;
_cod_original_sg_symbol_H-M 'P-1   '
_cod_database_code 7031388

loop_
_symmetry_equiv_pos_as_xyz
'x, y, z'
'-x, -y, -z'

loop_
_atom_site_label
_atom_site_type_symbol
_atom_site_fract_x
_atom_site_fract_y
_atom_site_fract_z
_atom_site_U_iso_or_equiv
_atom_site_adp_type
_atom_site_occupancy
_atom_site_symmetry_multiplicity
_atom_site_calc_flag
_atom_site_refinement_flags
C1 C 0.2425(4) 0.7525(3) 0.8312(3) 0.0440(8) Uani 1 1 d .
C2 C 0.2441(5) 0.8318(3) 0.9000(4) 0.0572(10) Uani 1 1 d .
H2 H 0.3152 0.7955 0.9651 0.069 Uiso 1 1 calc R
C3 C 0.1441(6) 0.9605(4) 0.8737(4) 0.0754(13) Uani 1 1 d .
H3 H 0.1466 1.0094 0.9221 0.090 Uiso 1 1 calc R
C4 C 0.0395(6) 1.0191(4) 0.7766(5) 0.0919(17) Uani 1 1 d .
H4 H -0.0272 1.1073 0.7585 0.110 Uiso 1 1 calc R
C5 C 0.0355(6) 0.9452(4) 0.7074(5) 0.0787(13) Uani 1 1 d .
H5 H -0.0355 0.9845 0.6420 0.094 Uiso 1 1 calc R
C6 C 0.1336(4) 0.8138(3) 0.7314(3) 0.0519(9) Uani 1 1 d .
C7 C 0.1182(5) 0.7487(4) 0.6491(3) 0.0571(9) Uani 1 1 d .
H7 H 0.0451 0.7999 0.5855 0.069 Uiso 1 1 calc R
C8 C 0.1701(6) 0.5771(4) 0.5615(4) 0.0747(13) Uani 1 1 d .
H8A H 0.0669 0.6288 0.5226 0.090 Uiso 1 1 calc R
H8B H 0.2464 0.5833 0.5026 0.090 Uiso 1 1 calc R
C9 C 0.1868(6) 0.4384(5) 0.6180(5) 0.0822(15) Uani 1 1 d .
H9A H 0.1775 0.4016 0.5572 0.099 Uiso 1 1 calc R
H9B H 0.1020 0.4354 0.6695 0.099 Uiso 1 1 calc R
C10 C 0.3159(6) 0.2310(5) 0.7673(4) 0.0776(14) Uani 1 1 d .
H10A H 0.2828 0.1895 0.7197 0.093 Uiso 1 1 calc R
H10B H 0.2352 0.2540 0.8209 0.093 Uiso 1 1 calc R
C11 C 0.4651(8) 0.1348(5) 0.8375(5) 0.0968(18) Uani 1 1 d .
H11A H 0.4961 0.1754 0.8871 0.116 Uiso 1 1 calc R
H11B H 0.4483 0.0565 0.8888 0.116 Uiso 1 1 calc R
C12 C 0.5927(7) 0.0948(5) 0.7584(6) 0.1041(19) Uani 1 1 d .
H12A H 0.5681 0.0445 0.7156 0.125 Uiso 1 1 calc R
H12B H 0.6896 0.0388 0.8056 0.125 Uiso 1 1 calc R
C13 C 0.6113(6) 0.2168(4) 0.6718(5) 0.0804(14) Uani 1 1 d .
H13A H 0.6547 0.2572 0.7142 0.096 Uiso 1 1 calc R
H13B H 0.6845 0.1905 0.6145 0.096 Uiso 1 1 calc R
C14 C 0.4623(5) 0.3161(4) 0.6082(4) 0.0647(11) Uani 1 1 d .
H14A H 0.4278 0.2803 0.5560 0.078 Uiso 1 1 calc R
H14B H 0.4801 0.3950 0.5595 0.078 Uiso 1 1 calc R
C15 C 0.6404(4) 0.4480(3) 0.7816(3) 0.0431(8) Uani 1 1 d .
C16 C 0.8122(5) 0.4165(5) 0.7889(4) 0.0724(12) Uani 1 1 d .
H16A H 0.8626 0.3595 0.7427 0.109 Uiso 1 1 calc R
H16B H 0.8519 0.3725 0.8700 0.109 Uiso 1 1 calc R
H16C H 0.8324 0.4972 0.7589 0.109 Uiso 1 1 calc R
C17 C 0.7480(4) 0.6159(3) 0.9895(3) 0.0446(8) Uani 1 1 d .
C18 C 0.8484(5) 0.6843(4) 0.9128(4) 0.0645(11) Uani 1 1 d .
H18A H 0.8116 0.7143 0.8313 0.097 Uiso 1 1 calc R
H18B H 0.9544 0.6232 0.9226 0.097 Uiso 1 1 calc R
H18C H 0.8430 0.7590 0.9357 0.097 Uiso 1 1 calc R
C19 C 0.3634(6) 0.1591(5) 0.4023(4) 0.0733(12) Uani 1 1 d .
C20 C 0.4988(5) 0.1706(4) 0.3417(4) 0.0716(12) Uani 1 1 d .
H20A H 0.5278 0.2346 0.3611 0.107 Uiso 1 1 calc R
H20B H 0.4761 0.1988 0.2578 0.107 Uiso 1 1 calc R
H20C H 0.5831 0.0860 0.3655 0.107 Uiso 1 1 calc R
N1 N 0.1947(4) 0.6282(3) 0.6550(3) 0.0542(8) Uani 1 1 d .
N2 N 0.3366(4) 0.3543(3) 0.6882(3) 0.0521(8) Uani 1 1 d .
N3 N 0.2595(6) 0.1505(6) 0.4513(5) 0.1250(19) Uani 1 1 d .
Ni1 Ni 0.35418(5) 0.49302(4) 0.77855(3) 0.03949(16) Uani 1 1 d .
Ni2 Ni 0.5000 0.5000 1.0000 0.03586(17) Uani 1 2 d S
O1 O 0.3415(3) 0.6295(2) 0.8579(2) 0.0447(5) Uani 1 1 d .
O2 O 0.5746(3) 0.4007(2) 0.87271(19) 0.0409(5) Uani 1 1 d .
O3 O 0.5608(3) 0.5156(2) 0.6865(2) 0.0542(6) Uani 1 1 d .
O4 O 0.2205(3) 0.4245(2) 0.9002(2) 0.0493(6) Uani 1 1 d .
O5 O 0.6414(3) 0.6048(2) 0.93854(19) 0.0451(5) Uani 1 1 d .

loop_
_atom_site_aniso_label
_atom_site_aniso_U_11
_atom_site_aniso_U_22
_atom_site_aniso_U_33
_atom_site_aniso_U_23
_atom_site_aniso_U_13
_atom_site_aniso_U_12
C1 0.038(2) 0.0437(18) 0.0452(19) -0.0093(15) 0.0050(16) -0.0136(15)
C2 0.064(3) 0.0429(19) 0.059(2) -0.0153(17) 0.002(2) -0.0137(18)
C3 0.086(3) 0.046(2) 0.087(3) -0.025(2) -0.001(3) -0.011(2)
C4 0.080(4) 0.052(2) 0.115(4) -0.019(3) -0.026(3) 0.006(2)
C5 0.063(3) 0.058(2) 0.089(4) -0.009(2) -0.019(3) -0.001(2)
C6 0.044(2) 0.0462(19) 0.055(2) -0.0056(16) -0.0003(18) -0.0136(16)
C7 0.043(2) 0.065(2) 0.052(2) -0.0063(18) -0.0116(18) -0.0149(19)
C8 0.076(3) 0.086(3) 0.061(3) -0.024(2) -0.027(2) -0.024(3)
C9 0.067(3) 0.108(4) 0.095(4) -0.057(3) -0.013(3) -0.034(3)
C10 0.105(4) 0.091(3) 0.080(3) -0.049(3) 0.032(3) -0.070(3)
C11 0.153(6) 0.067(3) 0.080(4) -0.013(3) -0.006(4) -0.058(4)
C12 0.115(5) 0.058(3) 0.142(5) -0.042(3) -0.010(4) -0.023(3)
C13 0.074(3) 0.077(3) 0.111(4) -0.057(3) 0.008(3) -0.028(3)
C14 0.078(3) 0.077(3) 0.060(2) -0.040(2) 0.016(2) -0.038(2)
C15 0.038(2) 0.0524(19) 0.049(2) -0.0284(17) 0.0065(16) -0.0186(16)
C16 0.049(3) 0.097(3) 0.087(3) -0.053(3) 0.016(2) -0.027(2)
C17 0.044(2) 0.0468(18) 0.047(2) -0.0190(15) 0.0088(16) -0.0186(16)
C18 0.069(3) 0.076(3) 0.056(2) -0.013(2) 0.010(2) -0.043(2)
C19 0.077(3) 0.095(3) 0.057(3) -0.023(2) -0.002(3) -0.041(3)
C20 0.089(4) 0.063(2) 0.071(3) -0.020(2) 0.016(3) -0.039(2)
N1 0.0509(19) 0.0634(19) 0.0456(17) -0.0115(15) -0.0110(14) -0.0209(16)
N2 0.055(2) 0.0678(19) 0.0484(17) -0.0263(15) 0.0053(15) -0.0324(16)
N3 0.093(4) 0.206(6) 0.093(4) -0.044(4) 0.015(3) -0.079(4)
Ni1 0.0420(3) 0.0461(3) 0.0338(2) -0.01283(18) -0.00039(18) -0.0194(2)
Ni2 0.0404(4) 0.0364(3) 0.0314(3) -0.0115(2) -0.0005(2) -0.0139(2)
O1 0.0483(14) 0.0388(12) 0.0437(13) -0.0131(10) -0.0063(11) -0.0110(10)
O2 0.0449(14) 0.0447(12) 0.0368(12) -0.0167(10) 0.0029(10) -0.0175(10)
O3 0.0653(18) 0.0634(15) 0.0413(14) -0.0171(12) 0.0059(13) -0.0319(14)
O4 0.0495(16) 0.0648(15) 0.0423(14) -0.0188(12) 0.0065(12) -0.0299(12)
O5 0.0492(15) 0.0530(13) 0.0362(12) -0.0121(10) 0.0004(11) -0.0239(11)

loop_
_atom_type_symbol
_atom_type_description
_atom_type_scat_dispersion_real
_atom_type_scat_dispersion_imag
_atom_type_scat_source
C C 0.0033 0.0016 'International Tables Vol C Tables 4.2.6.8 and 6.1.1.4'
H H 0.0000 0.0000 'International Tables Vol C Tables 4.2.6.8 and 6.1.1.4'
N N 0.0061 0.0033 'International Tables Vol C Tables 4.2.6.8 and 6.1.1.4'
O O 0.0106 0.0060 'International Tables Vol C Tables 4.2.6.8 and 6.1.1.4'
Ni Ni 0.3393 1.1124 'International Tables Vol C Tables 4.2.6.8 and 6.1.1.4'

loop_
_geom_angle_atom_site_label_1
_geom_angle_atom_site_label_2
_geom_angle_atom_site_label_3
_geom_angle
_geom_angle_site_symmetry_1
_geom_angle_site_symmetry_3
O1 C1 C2 120.3(3) . .
O1 C1 C6 122.9(3) . .
C2 C1 C6 116.8(3) . .
C3 C2 C1 121.7(4) . .
C3 C2 H2 119.1 . .
C1 C2 H2 119.1 . .
C2 C3 C4 121.1(4) . .
C2 C3 H3 119.5 . .
C4 C3 H3 119.5 . .
C5 C4 C3 118.8(4) . .
C5 C4 H4 120.6 . .
C3 C4 H4 120.6 . .
C4 C5 C6 122.2(4) . .
C4 C5 H5 118.9 . .
C6 C5 H5 118.9 . .
C5 C6 C1 119.4(4) . .
C5 C6 C7 116.1(4) . .
C1 C6 C7 124.5(3) . .
N1 C7 C6 126.6(4) . .
N1 C7 H7 116.7 . .
C6 C7 H7 116.7 . .
C9 C8 N1 107.7(3) . .
C9 C8 H8A 110.2 . .
N1 C8 H8A 110.2 . .
C9 C8 H8B 110.2 . .
N1 C8 H8B 110.2 . .
H8A C8 H8B 108.5 . .
C8 C9 N2 113.9(3) . .
C8 C9 H9A 108.8 . .
N2 C9 H9A 108.8 . .
C8 C9 H9B 108.8 . .
N2 C9 H9B 108.8 . .
H9A C9 H9B 107.7 . .
N2 C10 C11 110.9(4) . .
N2 C10 H10A 109.5 . .
C11 C10 H10A 109.5 . .
N2 C10 H10B 109.5 . .
C11 C10 H10B 109.5 . .
H10A C10 H10B 108.0 . .
C12 C11 C10 111.4(4) . .
C12 C11 H11A 109.3 . .
C10 C11 H11A 109.3 . .
C12 C11 H11B 109.3 . .
C10 C11 H11B 109.3 . .
H11A C11 H11B 108.0 . .
C11 C12 C13 109.8(4) . .
C11 C12 H12A 109.7 . .
C13 C12 H12A 109.7 . .
C11 C12 H12B 109.7 . .
C13 C12 H12B 109.7 . .
H12A C12 H12B 108.2 . .
C14 C13 C12 112.8(4) . .
C14 C13 H13A 109.0 . .
C12 C13 H13A 109.0 . .
C14 C13 H13B 109.0 . .
C12 C13 H13B 109.0 . .
H13A C13 H13B 107.8 . .
C13 C14 N2 113.6(4) . .
C13 C14 H14A 108.9 . .
N2 C14 H14A 108.9 . .
C13 C14 H14B 108.9 . .
N2 C14 H14B 108.9 . .
H14A C14 H14B 107.7 . .
O3 C15 O2 119.2(3) . .
O3 C15 C16 121.1(4) . .
O2 C15 C16 119.7(4) . .
C15 C16 H16A 109.5 . .
C15 C16 H16B 109.5 . .
H16A C16 H16B 109.5 . .
C15 C16 H16C 109.5 . .
H16A C16 H16C 109.5 . .
H16B C16 H16C 109.5 . .
O5 C17 O4 126.0(3) . 2_667
O5 C17 C18 117.5(3) . .
O4 C17 C18 116.4(3) 2_667 .
C17 C18 H18A 109.5 . .
C17 C18 H18B 109.5 . .
H18A C18 H18B 109.5 . .
C17 C18 H18C 109.5 . .
H18A C18 H18C 109.5 . .
H18B C18 H18C 109.5 . .
N3 C19 C20 178.5(5) . .
C19 C20 H20A 109.5 . .
C19 C20 H20B 109.5 . .
H20A C20 H20B 109.5 . .
C19 C20 H20C 109.5 . .
H20A C20 H20C 109.5 . .
H20B C20 H20C 109.5 . .
C7 N1 C8 120.4(3) . .
C7 N1 Ni1 127.1(3) . .
C8 N1 Ni1 112.5(3) . .
C9 N2 C14 109.9(3) . .
C9 N2 C10 106.7(3) . .
C14 N2 C10 108.4(3) . .
C9 N2 Ni1 99.5(2) . .
C14 N2 Ni1 115.8(2) . .
C10 N2 Ni1 115.7(2) . .
N1 Ni1 O4 100.85(12) . .
N1 Ni1 O1 90.98(11) . .
O4 Ni1 O1 89.55(9) . .
N1 Ni1 O2 155.91(11) . .
O4 Ni1 O2 101.39(9) . .
O1 Ni1 O2 80.07(9) . .
N1 Ni1 O3 97.82(12) . .
O4 Ni1 O3 161.27(10) . .
O1 Ni1 O3 91.68(9) . .
O2 Ni1 O3 60.50(9) . .
N1 Ni1 N2 83.82(12) . .
O4 Ni1 N2 86.90(10) . .
O1 Ni1 N2 173.04(11) . .
O2 Ni1 N2 106.50(10) . .
O3 Ni1 N2 93.60(10) . .
O5 Ni2 O5 179.999(1) . 2_667
O5 Ni2 O1 88.61(9) . .
O5 Ni2 O1 91.39(9) 2_667 .
O5 Ni2 O1 91.39(9) . 2_667
O5 Ni2 O1 88.61(9) 2_667 2_667
O1 Ni2 O1 179.999(1) . 2_667
O5 Ni2 O2 90.72(8) . .
O5 Ni2 O2 89.28(8) 2_667 .
O1 Ni2 O2 79.05(9) . .
O1 Ni2 O2 100.95(9) 2_667 .
O5 Ni2 O2 89.28(8) . 2_667
O5 Ni2 O2 90.72(8) 2_667 2_667
O1 Ni2 O2 100.95(9) . 2_667
O1 Ni2 O2 79.05(9) 2_667 2_667
O2 Ni2 O2 180.00(12) . 2_667
C1 O1 Ni1 127.6(2) . .
C1 O1 Ni2 134.8(2) . .
Ni1 O1 Ni2 96.79(9) . .
C15 O2 Ni1 91.7(2) . .
C15 O2 Ni2 120.53(17) . .
Ni1 O2 Ni2 93.33(9) . .
C15 O3 Ni1 88.6(2) . .
C17 O4 Ni1 124.3(2) 2_667 .
C17 O5 Ni2 131.5(2) . .

loop_
_geom_bond_atom_site_label_1
_geom_bond_atom_site_label_2
_geom_bond_distance
_geom_bond_site_symmetry_2
C1 O1 1.312(4) .
C1 C2 1.408(5) .
C1 C6 1.423(5) .
C2 C3 1.363(5) .
C2 H2 0.9300 .
C3 C4 1.376(6) .
C3 H3 0.9300 .
C4 C5 1.367(7) .
C4 H4 0.9300 .
C5 C6 1.385(5) .
C5 H5 0.9300 .
C6 C7 1.450(5) .
C7 N1 1.276(5) .
C7 H7 0.9300 .
C8 C9 1.463(6) .
C8 N1 1.477(5) .
C8 H8A 0.9700 .
C8 H8B 0.9700 .
C9 N2 1.482(6) .
C9 H9A 0.9700 .
C9 H9B 0.9700 .
C10 N2 1.497(5) .
C10 C11 1.501(7) .
C10 H10A 0.9700 .
C10 H10B 0.9700 .
C11 C12 1.495(8) .
C11 H11A 0.9700 .
C11 H11B 0.9700 .
C12 C13 1.508(7) .
C12 H12A 0.9700 .
C12 H12B 0.9700 .
C13 C14 1.481(6) .
C13 H13A 0.9700 .
C13 H13B 0.9700 .
C14 N2 1.487(5) .
C14 H14A 0.9700 .
C14 H14B 0.9700 .
C15 O3 1.246(4) .
C15 O2 1.277(4) .
C15 C16 1.496(5) .
C16 H16A 0.9600 .
C16 H16B 0.9600 .
C16 H16C 0.9600 .
C17 O5 1.253(4) .
C17 O4 1.262(4) 2_667
C17 C18 1.511(5) .
C18 H18A 0.9600 .
C18 H18B 0.9600 .
C18 H18C 0.9600 .
C19 N3 1.113(6) .
C19 C20 1.433(6) .
C20 H20A 0.9600 .
C20 H20B 0.9600 .
C20 H20C 0.9600 .
N1 Ni1 1.969(3) .
N2 Ni1 2.237(3) .
Ni1 O4 2.003(2) .
Ni1 O1 2.034(2) .
Ni1 O2 2.115(2) .
Ni1 O3 2.201(2) .
Ni2 O5 2.037(2) .
Ni2 O5 2.038(2) 2_667
Ni2 O1 2.080(2) .
Ni2 O1 2.080(2) 2_667
Ni2 O2 2.115(2) .
Ni2 O2 2.115(2) 2_667
O4 C17 1.262(4) 2_667
